data_3000599
loop_
_publ_author_name
'Fuyuki Ito'

_journal_name_full 'To be published in Chemical Communication'
_chemical_formula_sum 'C18 H17 B F2 O4'
_space_group_name_Hall '-P 2ac 2n'
_space_group_name_H-M_alt 'P n m a'
_cell_angle_alpha 90
_cell_angle_beta 90
_cell_angle_gamma 90
_cell_length_a 7.9076(3)
_cell_length_b 20.1972(9)
_cell_length_c 10.4102(4)
_cell_measurement_temperature 200(2)
_cell_volume 1662.63(12)
_diffrn_ambient_temperature 200(2)
_diffrn_radiation_type MoK\a
_diffrn_radiation_wavelength 0.71075
_refine_ls_goodness_of_fit_ref 1.107
_refine_ls_R_factor_all 0.0523
_refine_ls_R_factor_gt 0.0458
_refine_ls_wR_factor_gt 0.1009
_refine_ls_wR_factor_ref 0.1050
_cod_database_code 3000599
_cod_hold_until_date 2025-11-19
_cod_depositor_requested_release_date 2025-11-19

loop_
_atom_site_label
_atom_site_fract_x
_atom_site_fract_y
_atom_site_fract_z
? ? ? ?
